data_1542150
loop_
_publ_author_name
'Ng, H.N.'
'Calvo, C.'
'Idler, K.L.'

_publ_section_title
;
 Crystallographic studies and structural systematics of the C2/c alkali
 metal metavanadates
;
_journal_name_full 'Journal of Solid State Chemistry'
_journal_page_first 357
_journal_page_last 366
_journal_volume 27
_journal_year 1979
_chemical_formula_sum 'Li0.16 Na0.84 O3 V'
_chemical_name_systematic 'Na0.84 Li0.16 V O3'
_space_group_IT_number 15
_symmetry_space_group_name_Hall '-C 2yc'
_symmetry_space_group_name_H-M 'C 1 2/c 1'
_cell_angle_alpha 90
_cell_angle_beta 108.57
_cell_angle_gamma 90
_cell_formula_units_Z 8
_cell_length_a 10.446
_cell_length_b 9.315
_cell_length_c 5.869
_cell_volume 541.347
_citation_journal_id_ASTM JSSCBI
_cod_data_source_file Ng_JSSCBI_1979_1500.cif
_cod_data_source_block Li0.16Na0.84O3V1
_cod_original_cell_volume 541.3469
_cod_original_formula_sum 'Li0.16 Na0.84 O3 V1'
_cod_database_code 1542150

loop_
_symmetry_equiv_pos_as_xyz
x,y,z
-x,y,-z+1/2
-x,-y,-z
x,-y,z-1/2
x+1/2,y+1/2,z
-x+1/2,y+1/2,-z+1/2
-x+1/2,-y+1/2,-z
x+1/2,-y+1/2,z-1/2

loop_
_atom_site_label
_atom_site_type_symbol
_atom_site_fract_x
_atom_site_fract_y
_atom_site_fract_z
_atom_site_occupancy
_atom_site_U_iso_or_equiv
O2 O-2 0.3537 0.2524 0.314 1 0.0
Na1 Na+1 0 0.2943 0.25 1 0.0
Li1 Li+1 0 0.9135 0.25 0.32 0.0
O3 O-2 0.3533 0.0061 0.0352 1 0.0
O1 O-2 0.125 0.099 0.1594 1 0.0
V1 V+5 0.2912 0.0906 0.256 1 0.0
Na2 Na+1 0 0.9133 0.25 0.68 0.0
